data_7157447
loop_
_publ_author_name
'Antony Savarimuthu, S.'
'Leo Prakash, D. G.'
'Augustine Thomas, S.'
'Gandhi, Thirumanavelan'
'Bera, Mrinal K.'

_publ_section_title
;
 Highly Z-selective synthesis of 1,3-oxathiol-2-ylidenes and
 4-methylene-oxazolidine-2-thiones via atom-specific 5-exo-dig cyclization
 of propargyl alcohol with isothiocyanate.
;
_journal_issue 18
_journal_name_full 'Organic &amp; biomolecular chemistry'
_journal_page_first 3552
_journal_page_last 3562
_journal_paper_doi 10.1039/d0ob00083c
_journal_volume 18
_journal_year 2020
_chemical_formula_sum 'C22 H16 Cl N O S'
_chemical_formula_weight 377.87
_space_group_crystal_system triclinic
_space_group_IT_number 2
_space_group_name_Hall '-P 1'
_space_group_name_H-M_alt 'P -1'
_atom_sites_solution_hydrogens geom
_audit_creation_method SHELXL-2014/7
_audit_update_record
;
2018-11-15 deposited with the CCDC.	2020-04-06 downloaded from the CCDC.
;
_cell_angle_alpha 67.938(14)
_cell_angle_beta 81.050(14)
_cell_angle_gamma 73.602(14)
_cell_formula_units_Z 2
_cell_length_a 9.729(5)
_cell_length_b 9.766(5)
_cell_length_c 10.945(6)
_cell_measurement_reflns_used 2613
_cell_measurement_temperature 295(2)
_cell_measurement_theta_max 26.447
_cell_measurement_theta_min 2.185
_cell_volume 923.1(8)
_computing_structure_refinement 'SHELXL-2014/7 (Sheldrick, 2014)'
_diffrn_ambient_temperature 295(2)
_diffrn_measured_fraction_theta_full 1.000
_diffrn_measured_fraction_theta_max 0.997
_diffrn_measurement_device_type CCD
_diffrn_measurement_method 'omega and phi scan'
_diffrn_radiation_type MoK\a
_diffrn_radiation_wavelength 0.71073
_diffrn_reflns_av_R_equivalents 0.1480
_diffrn_reflns_av_unetI/netI 0.0586
_diffrn_reflns_Laue_measured_fraction_full 1.000
_diffrn_reflns_Laue_measured_fraction_max 0.997
_diffrn_reflns_limit_h_max 12
_diffrn_reflns_limit_h_min -12
_diffrn_reflns_limit_k_max 12
_diffrn_reflns_limit_k_min -12
_diffrn_reflns_limit_l_max 13
_diffrn_reflns_limit_l_min -13
_diffrn_reflns_number 25680
_diffrn_reflns_point_group_measured_fraction_full 1.000
_diffrn_reflns_point_group_measured_fraction_max 0.997
_diffrn_reflns_theta_full 25.242
_diffrn_reflns_theta_max 26.447
_diffrn_reflns_theta_min 2.185
_exptl_absorpt_coefficient_mu 0.330
_exptl_crystal_colour yellow
_exptl_crystal_density_diffrn 1.359
_exptl_crystal_description block
_exptl_crystal_F_000 392
_refine_diff_density_max 0.470
_refine_diff_density_min -0.331
_refine_diff_density_rms 0.059
_refine_ls_extinction_coef 0.046(5)
_refine_ls_extinction_expression Fc^*^=kFc[1+0.001xFc^2^\l^3^/sin(2\q)]^-1/4^
_refine_ls_extinction_method 'SHELXL-2014/7 (Sheldrick 2014'
_refine_ls_goodness_of_fit_ref 0.943
_refine_ls_hydrogen_treatment constr
_refine_ls_matrix_type full
_refine_ls_number_parameters 236
_refine_ls_number_reflns 3797
_refine_ls_number_restraints 0
_refine_ls_restrained_S_all 0.943
_refine_ls_R_factor_all 0.0533
_refine_ls_R_factor_gt 0.0467
_refine_ls_shift/su_max 0.001
_refine_ls_shift/su_mean 0.000
_refine_ls_structure_factor_coef Fsqd
_refine_ls_weighting_details 'w=1/[\s^2^(Fo^2^)+(0.0704P)^2^+0.4154P] where P=(Fo^2^+2Fc^2^)/3'
_refine_ls_weighting_scheme calc
_refine_ls_wR_factor_gt 0.1261
_refine_ls_wR_factor_ref 0.1349
_reflns_Friedel_coverage 0.000
_reflns_number_gt 3310
_reflns_number_total 3797
_reflns_threshold_expression 'I > 2\s(I)'
_cod_data_source_file d0ob00083c2.cif
_cod_data_source_block I1_0m_a
_cod_depositor_comments 'Adding full bibliography for 7157446--7157448.cif.'
_cod_original_cell_volume 923.1(9)
_cod_database_code 7157447
_shelx_shelxl_version_number 2014/7
_shelx_space_group_comment
;
The symmetry employed for this shelxl refinement is uniquely defined
by the following loop, which should always be used as a source of
symmetry information in preference to the above space-group names.
They are only intended as comments.
;

loop_
_space_group_symop_operation_xyz
'x, y, z'
'-x, -y, -z'

loop_
_atom_site_label
_atom_site_type_symbol
_atom_site_fract_x
_atom_site_fract_y
_atom_site_fract_z
_atom_site_U_iso_or_equiv
_atom_site_adp_type
_atom_site_occupancy
_atom_site_site_symmetry_order
_atom_site_calc_flag
_atom_site_refinement_flags_posn
_atom_site_refinement_flags_adp
_atom_site_refinement_flags_occupancy
_atom_site_disorder_assembly
_atom_site_disorder_group
S1 S 0.13599(5) 0.55510(5) 0.71361(4) 0.03894(17) Uani 1 1 d . . . . .
Cl1 Cl 0.49331(7) 0.23343(7) 1.07930(7) 0.0695(2) Uani 1 1 d . . . . .
O1 O 0.24075(13) 0.71217(13) 0.80134(12) 0.0353(3) Uani 1 1 d . . . . .
N1 N 0.24912(17) 0.47777(16) 0.95242(15) 0.0371(3) Uani 1 1 d . . . . .
C17 C 0.20391(19) 0.70255(19) 0.38913(17) 0.0344(4) Uani 1 1 d . . . . .
C8 C 0.21094(18) 0.80059(18) 0.66999(17) 0.0326(4) Uani 1 1 d . . . . .
C7 C 0.21377(18) 0.57214(18) 0.84034(17) 0.0313(4) Uani 1 1 d . . . . .
C9 C 0.24550(18) 0.94869(19) 0.62689(18) 0.0350(4) Uani 1 1 d . . . . .
C6 C 0.2237(2) 0.3319(2) 0.99534(17) 0.0374(4) Uani 1 1 d . . . . .
C15 C 0.15455(18) 0.73612(19) 0.60850(17) 0.0338(4) Uani 1 1 d . . . . .
C16 C 0.1065(2) 0.7903(2) 0.47134(18) 0.0394(4) Uani 1 1 d . . . . .
H16A H 0.1046 0.8976 0.4288 0.047 Uiso 1 1 calc R U . . .
H16B H 0.0097 0.7793 0.4754 0.047 Uiso 1 1 calc R U . . .
C10 C 0.2365(2) 1.0199(2) 0.7179(2) 0.0413(4) Uani 1 1 d . . . . .
H10 H 0.2104 0.9720 0.8059 0.050 Uiso 1 1 calc R U . . .
C18 C 0.3503(2) 0.6769(2) 0.3858(2) 0.0468(5) Uani 1 1 d . . . . .
H18 H 0.3908 0.7111 0.4371 0.056 Uiso 1 1 calc R U . . .
C22 C 0.1466(2) 0.6480(2) 0.3136(2) 0.0466(5) Uani 1 1 d . . . . .
H22 H 0.0478 0.6625 0.3154 0.056 Uiso 1 1 calc R U . . .
C14 C 0.2877(2) 1.0219(2) 0.4964(2) 0.0497(5) Uani 1 1 d . . . . .
H14 H 0.2971 0.9751 0.4346 0.060 Uiso 1 1 calc R U . . .
C1 C 0.3324(3) 0.2064(2) 1.0574(2) 0.0484(5) Uani 1 1 d . . . . .
C5 C 0.0939(2) 0.3063(2) 0.9848(2) 0.0482(5) Uani 1 1 d . . . . .
H5 H 0.0191 0.3886 0.9461 0.058 Uiso 1 1 calc R U . . .
C20 C 0.3803(3) 0.5492(3) 0.2314(2) 0.0579(6) Uani 1 1 d . . . . .
H20 H 0.4393 0.4992 0.1778 0.069 Uiso 1 1 calc R U . . .
C11 C 0.2660(2) 1.1609(2) 0.6784(2) 0.0510(5) Uani 1 1 d . . . . .
H11 H 0.2596 1.2072 0.7401 0.061 Uiso 1 1 calc R U . . .
C19 C 0.4387(2) 0.6008(3) 0.3071(3) 0.0582(6) Uani 1 1 d . . . . .
H19 H 0.5378 0.5846 0.3056 0.070 Uiso 1 1 calc R U . . .
C13 C 0.3159(3) 1.1639(3) 0.4581(3) 0.0606(6) Uani 1 1 d . . . . .
H13 H 0.3425 1.2125 0.3703 0.073 Uiso 1 1 calc R U . . .
C12 C 0.3049(3) 1.2337(2) 0.5487(3) 0.0563(6) Uani 1 1 d . . . . .
H12 H 0.3236 1.3293 0.5224 0.068 Uiso 1 1 calc R U . . .
C21 C 0.2356(3) 0.5721(3) 0.2357(2) 0.0591(6) Uani 1 1 d . . . . .
H21 H 0.1958 0.5362 0.1853 0.071 Uiso 1 1 calc R U . . .
C4 C 0.0737(3) 0.1597(3) 1.0311(3) 0.0685(7) Uani 1 1 d . . . . .
H4 H -0.0140 0.1439 1.0236 0.082 Uiso 1 1 calc R U . . .
C2 C 0.3126(4) 0.0603(3) 1.1022(3) 0.0708(7) Uani 1 1 d . . . . .
H2 H 0.3866 -0.0224 1.1419 0.085 Uiso 1 1 calc R U . . .
C3 C 0.1849(4) 0.0376(3) 1.0883(3) 0.0814(9) Uani 1 1 d . . . . .
H3 H 0.1726 -0.0610 1.1177 0.098 Uiso 1 1 calc R U . . .

loop_
_atom_site_aniso_label
_atom_site_aniso_U_11
_atom_site_aniso_U_22
_atom_site_aniso_U_33
_atom_site_aniso_U_23
_atom_site_aniso_U_13
_atom_site_aniso_U_12
S1 0.0540(3) 0.0346(3) 0.0352(3) -0.01459(19) -0.0054(2) -0.0166(2)
Cl1 0.0669(4) 0.0613(4) 0.0671(4) -0.0121(3) -0.0246(3) 0.0013(3)
O1 0.0497(7) 0.0273(6) 0.0322(6) -0.0104(5) -0.0074(5) -0.0116(5)
N1 0.0491(8) 0.0300(7) 0.0323(8) -0.0112(6) -0.0052(6) -0.0077(6)
C17 0.0436(9) 0.0308(8) 0.0271(8) -0.0078(7) -0.0067(7) -0.0076(7)
C8 0.0385(8) 0.0273(8) 0.0299(8) -0.0105(7) -0.0038(7) -0.0034(7)
C7 0.0365(8) 0.0285(8) 0.0329(9) -0.0157(7) 0.0004(7) -0.0082(7)
C9 0.0375(8) 0.0263(8) 0.0389(9) -0.0104(7) -0.0048(7) -0.0040(7)
C6 0.0552(10) 0.0313(8) 0.0260(8) -0.0114(7) 0.0027(7) -0.0116(8)
C15 0.0374(8) 0.0309(8) 0.0330(9) -0.0134(7) -0.0013(7) -0.0053(7)
C16 0.0435(9) 0.0377(9) 0.0349(9) -0.0132(8) -0.0103(8) -0.0017(8)
C10 0.0511(10) 0.0323(9) 0.0417(10) -0.0127(8) -0.0089(8) -0.0090(8)
C18 0.0466(10) 0.0501(11) 0.0530(12) -0.0280(10) -0.0034(9) -0.0118(9)
C22 0.0536(11) 0.0490(11) 0.0429(11) -0.0197(9) -0.0123(9) -0.0110(9)
C14 0.0654(13) 0.0380(10) 0.0450(11) -0.0162(9) 0.0075(10) -0.0150(9)
C1 0.0696(13) 0.0374(10) 0.0315(9) -0.0075(8) -0.0041(9) -0.0086(9)
C5 0.0605(12) 0.0468(11) 0.0403(11) -0.0159(9) 0.0076(9) -0.0224(10)
C20 0.0812(16) 0.0506(12) 0.0429(12) -0.0251(10) 0.0128(11) -0.0144(11)
C11 0.0630(13) 0.0355(10) 0.0606(13) -0.0204(9) -0.0116(10) -0.0120(9)
C19 0.0500(11) 0.0629(14) 0.0666(15) -0.0342(12) 0.0126(11) -0.0141(10)
C13 0.0762(15) 0.0422(11) 0.0547(13) -0.0076(10) 0.0121(12) -0.0224(11)
C12 0.0641(13) 0.0327(10) 0.0707(15) -0.0109(10) -0.0050(11) -0.0188(9)
C21 0.0855(17) 0.0584(13) 0.0458(12) -0.0306(11) -0.0125(11) -0.0145(12)
C4 0.0977(19) 0.0662(16) 0.0546(14) -0.0190(12) 0.0125(14) -0.0515(15)
C2 0.112(2) 0.0338(11) 0.0534(14) -0.0018(10) -0.0134(14) -0.0108(13)
C3 0.145(3) 0.0438(13) 0.0570(15) -0.0033(11) -0.0011(17) -0.0476(17)

loop_
_atom_type_symbol
_atom_type_description
_atom_type_scat_dispersion_real
_atom_type_scat_dispersion_imag
_atom_type_scat_source
C C 0.0033 0.0016 'International Tables Vol C Tables 4.2.6.8 and 6.1.1.4'
H H 0.0000 0.0000 'International Tables Vol C Tables 4.2.6.8 and 6.1.1.4'
N N 0.0061 0.0033 'International Tables Vol C Tables 4.2.6.8 and 6.1.1.4'
O O 0.0106 0.0060 'International Tables Vol C Tables 4.2.6.8 and 6.1.1.4'
S S 0.1246 0.1234 'International Tables Vol C Tables 4.2.6.8 and 6.1.1.4'
Cl Cl 0.1484 0.1585 'International Tables Vol C Tables 4.2.6.8 and 6.1.1.4'

loop_
_geom_angle_atom_site_label_1
_geom_angle_atom_site_label_2
_geom_angle_atom_site_label_3
_geom_angle
_geom_angle_site_symmetry_1
_geom_angle_site_symmetry_3
_geom_angle_publ_flag
C15 S1 C7 90.49(9) . . ?
C7 O1 C8 113.38(13) . . ?
C7 N1 C6 120.29(15) . . ?
C18 C17 C22 118.28(17) . . ?
C18 C17 C16 121.19(16) . . ?
C22 C17 C16 120.53(17) . . ?
C15 C8 O1 114.59(15) . . ?
C15 C8 C9 132.20(17) . . ?
O1 C8 C9 113.20(14) . . ?
N1 C7 O1 118.85(15) . . ?
N1 C7 S1 130.80(14) . . ?
O1 C7 S1 110.31(12) . . ?
C14 C9 C10 118.31(17) . . ?
C14 C9 C8 121.86(16) . . ?
C10 C9 C8 119.82(17) . . ?
C1 C6 C5 118.07(19) . . ?
C1 C6 N1 118.50(18) . . ?
C5 C6 N1 123.37(18) . . ?
C8 C15 C16 131.98(17) . . ?
C8 C15 S1 111.05(14) . . ?
C16 C15 S1 116.97(13) . . ?
C15 C16 C17 112.25(15) . . ?
C15 C16 H16A 109.2 . . ?
C17 C16 H16A 109.2 . . ?
C15 C16 H16B 109.2 . . ?
C17 C16 H16B 109.2 . . ?
H16A C16 H16B 107.9 . . ?
C11 C10 C9 120.57(19) . . ?
C11 C10 H10 119.7 . . ?
C9 C10 H10 119.7 . . ?
C17 C18 C19 120.93(19) . . ?
C17 C18 H18 119.5 . . ?
C19 C18 H18 119.5 . . ?
C21 C22 C17 120.4(2) . . ?
C21 C22 H22 119.8 . . ?
C17 C22 H22 119.8 . . ?
C13 C14 C9 120.5(2) . . ?
C13 C14 H14 119.8 . . ?
C9 C14 H14 119.8 . . ?
C2 C1 C6 120.8(2) . . ?
C2 C1 Cl1 119.4(2) . . ?
C6 C1 Cl1 119.73(16) . . ?
C6 C5 C4 121.0(2) . . ?
C6 C5 H5 119.5 . . ?
C4 C5 H5 119.5 . . ?
C21 C20 C19 119.3(2) . . ?
C21 C20 H20 120.3 . . ?
C19 C20 H20 120.3 . . ?
C10 C11 C12 120.7(2) . . ?
C10 C11 H11 119.7 . . ?
C12 C11 H11 119.7 . . ?
C20 C19 C18 120.1(2) . . ?
C20 C19 H19 119.9 . . ?
C18 C19 H19 119.9 . . ?
C12 C13 C14 120.6(2) . . ?
C12 C13 H13 119.7 . . ?
C14 C13 H13 119.7 . . ?
C11 C12 C13 119.4(2) . . ?
C11 C12 H12 120.3 . . ?
C13 C12 H12 120.3 . . ?
C20 C21 C22 121.0(2) . . ?
C20 C21 H21 119.5 . . ?
C22 C21 H21 119.5 . . ?
C3 C4 C5 119.5(3) . . ?
C3 C4 H4 120.3 . . ?
C5 C4 H4 120.3 . . ?
C3 C2 C1 120.1(3) . . ?
C3 C2 H2 120.0 . . ?
C1 C2 H2 120.0 . . ?
C2 C3 C4 120.5(2) . . ?
C2 C3 H3 119.7 . . ?
C4 C3 H3 119.7 . . ?

loop_
_geom_bond_atom_site_label_1
_geom_bond_atom_site_label_2
_geom_bond_distance
_geom_bond_site_symmetry_2
_geom_bond_publ_flag
S1 C15 1.7518(19) . ?
S1 C7 1.7593(19) . ?
Cl1 C1 1.725(3) . ?
O1 C7 1.360(2) . ?
O1 C8 1.397(2) . ?
N1 C7 1.255(2) . ?
N1 C6 1.404(2) . ?
C17 C18 1.372(3) . ?
C17 C22 1.385(3) . ?
C17 C16 1.515(3) . ?
C8 C15 1.334(2) . ?
C8 C9 1.463(2) . ?
C9 C14 1.391(3) . ?
C9 C10 1.394(3) . ?
C6 C1 1.395(3) . ?
C6 C5 1.384(3) . ?
C15 C16 1.495(3) . ?
C16 H16A 0.9700 . ?
C16 H16B 0.9700 . ?
C10 C11 1.379(3) . ?
C10 H10 0.9300 . ?
C18 C19 1.388(3) . ?
C18 H18 0.9300 . ?
C22 C21 1.382(3) . ?
C22 H22 0.9300 . ?
C14 C13 1.384(3) . ?
C14 H14 0.9300 . ?
C1 C2 1.383(3) . ?
C5 C4 1.389(3) . ?
C5 H5 0.9300 . ?
C20 C21 1.359(4) . ?
C20 C19 1.372(3) . ?
C20 H20 0.9300 . ?
C11 C12 1.375(4) . ?
C11 H11 0.9300 . ?
C19 H19 0.9300 . ?
C13 C12 1.376(4) . ?
C13 H13 0.9300 . ?
C12 H12 0.9300 . ?
C21 H21 0.9300 . ?
C4 C3 1.381(5) . ?
C4 H4 0.9300 . ?
C2 C3 1.362(5) . ?
C2 H2 0.9300 . ?
C3 H3 0.9300 . ?
